data_1530477
loop_
_publ_author_name
'Nardelli, M.'
'Pelizzi, G.'

_publ_section_title
;
 Crystal structure of K2 Pb (N O2)3 (N O3) (H2 O)
;
_journal_name_full 'Inorganica Chimica Acta'
_journal_page_first 15
_journal_page_last 19
_journal_volume 38
_journal_year 1980
_chemical_formula_sum 'H2 K2 N4 O10 Pb'
_chemical_name_systematic 'K2 Pb (N O2)3 (N O3) (H2 O)'
_space_group_IT_number 61
_symmetry_space_group_name_Hall '-P 2ac 2ab'
_symmetry_space_group_name_H-M 'P b c a'
_cell_angle_alpha 90
_cell_angle_beta 90
_cell_angle_gamma 90
_cell_formula_units_Z 8
_cell_length_a 6.766
_cell_length_b 11.999
_cell_length_c 26.61
_cell_volume 2160.339
_citation_journal_id_ASTM ICHAA3
_cod_data_source_file Nardelli_ICHAA3_1980_652.cif
_cod_data_source_block H2K2N4O10Pb1
_cod_original_formula_sum 'H2 K2 N4 O10 Pb1'
_cod_database_code 1530477

loop_
_symmetry_equiv_pos_as_xyz
x,y,z
-x+1/2,-y,z+1/2
x+1/2,-y+1/2,-z
-x,y+1/2,-z+1/2
-x,-y,-z
x-1/2,y,-z-1/2
-x-1/2,y-1/2,z
x,-y-1/2,z-1/2

loop_
_atom_site_label
_atom_site_type_symbol
_atom_site_fract_x
_atom_site_fract_y
_atom_site_fract_z
_atom_site_occupancy
_atom_site_U_iso_or_equiv
O2 O-2 -0.196 0.173 0.108 1 0.0
O3 O-2 0.087 0.009 0.102 1 0.0
K1 K+1 0.2372 0.4997 -0.044 1 0.0
O10 O-2 0.055 0.032 0.293 1 0.0
Pb1 Pb+2 0.1628 0.2287 0.0961 1 0.0
N3 N+3 -0.03 0.247 -0.012 1 0.0
O5 O-2 0.02 0.322 0.013 1 0.0
O7 O-2 0.224 0.329 0.191 1 0.0
O9 O-2 0.144 0.165 0.191 1 0.0
O6 O-2 0.02 0.152 0.008 1 0.0
O1 O-2 -0.171 0.342 0.123 1 0.0
N4 N+5 0.168 0.243 0.218 1 0.0
O4 O-2 0.374 0.035 0.079 1 0.0
N1 N+3 -0.284 0.254 0.121 1 0.0
O8 O-2 0.148 0.256 0.26 1 0.0
N2 N+3 0.249 -0.033 0.092 1 0.0
K2 K+1 0.0722 0.4584 0.3019 1 0.0
